data_4069716
loop_
_publ_author_name
'Salomon, Rebecca J.'
'Lis, Jr., Edward C.'
'Kasbekar, Monica U.'
'Bassett, Kimberley C.'
'Myers, William H.'
'Trindle, Carl O.'
'Sabat, Michal'
'Harman, W. Dean'

_publ_section_title
;
 Stereoelectronic Effects in Dihapto-Coordinated Complexes of
 TpW(NO)(PMe3) and Their Manifestation in Diels-Alder Cycloaddition
 of Arenes
;
_journal_issue 16
_journal_name_full Organometallics
_journal_page_first 4724
_journal_page_last 4734
_journal_paper_doi 10.1021/om900381c
_journal_volume 28
_journal_year 2009
_chemical_formula_sum 'C26 H35 B Cl3 N8 O5 P W'
_chemical_formula_weight 871.60
_chemical_name_systematic ?
_space_group_IT_number 14
_symmetry_cell_setting monoclinic
_symmetry_space_group_name_Hall '-P 2ybc'
_symmetry_space_group_name_H-M 'P 1 21/c 1'
_atom_sites_solution_hydrogens geom
_atom_sites_solution_primary direct
_atom_sites_solution_secondary difmap
_audit_creation_method SHELXL-97
_cell_angle_alpha 90.00
_cell_angle_beta 95.316(1)
_cell_angle_gamma 90.00
_cell_formula_units_Z 4
_cell_length_a 15.9934(7)
_cell_length_b 8.5273(4)
_cell_length_c 25.472(1)
_cell_measurement_reflns_used 5154
_cell_measurement_temperature 293(2)
_cell_measurement_theta_max 26.631
_cell_measurement_theta_min 2.520
_cell_volume 3458.9(3)
_computing_cell_refinement 'Bruker SMART'
_computing_data_collection 'Bruker SMART'
_computing_data_reduction 'Bruker SAINT'
_computing_molecular_graphics 'Bruker SHELXTL'
_computing_publication_material 'Bruker SHELXTL'
_computing_structure_refinement 'SHELXL-97 (Sheldrick, 1997)'
_computing_structure_solution 'SHELXS-97 (Sheldrick, 1990)'
_diffrn_ambient_temperature 293(2)
_diffrn_measured_fraction_theta_full 0.992
_diffrn_measured_fraction_theta_max 0.992
_diffrn_measurement_device_type 'Bruker SMART APEX CCD area detector'
_diffrn_measurement_method 'phi and omega scans'
_diffrn_radiation_monochromator graphite
_diffrn_radiation_source 'fine-focus sealed tube'
_diffrn_radiation_type MoK\a
_diffrn_radiation_wavelength 0.71073
_diffrn_reflns_av_R_equivalents 0.0695
_diffrn_reflns_av_sigmaI/netI 0.1137
_diffrn_reflns_limit_h_max 23
_diffrn_reflns_limit_h_min -24
_diffrn_reflns_limit_k_max 12
_diffrn_reflns_limit_k_min -12
_diffrn_reflns_limit_l_max 38
_diffrn_reflns_limit_l_min -38
_diffrn_reflns_number 44888
_diffrn_reflns_theta_full 32.51
_diffrn_reflns_theta_max 32.51
_diffrn_reflns_theta_min 2.14
_exptl_absorpt_coefficient_mu 3.664
_exptl_absorpt_correction_T_max 0.801928
_exptl_absorpt_correction_T_min 0.601677
_exptl_absorpt_correction_type empirical
_exptl_absorpt_process_details 'Bruker SADABS'
_exptl_crystal_colour orange
_exptl_crystal_density_diffrn 1.673
_exptl_crystal_density_meas ?
_exptl_crystal_density_method 'not measured'
_exptl_crystal_description needle
_exptl_crystal_F_000 1728
_exptl_crystal_size_max 0.33
_exptl_crystal_size_mid 0.12
_exptl_crystal_size_min 0.11
_refine_diff_density_max 1.606
_refine_diff_density_min -0.713
_refine_diff_density_rms 0.112
_refine_ls_extinction_coef none
_refine_ls_extinction_method none
_refine_ls_goodness_of_fit_ref 0.776
_refine_ls_hydrogen_treatment mixed
_refine_ls_matrix_type full
_refine_ls_number_parameters 509
_refine_ls_number_reflns 12437
_refine_ls_number_restraints 0
_refine_ls_restrained_S_all 0.776
_refine_ls_R_factor_all 0.1004
_refine_ls_R_factor_gt 0.0437
_refine_ls_shift/su_max 0.000
_refine_ls_shift/su_mean 0.000
_refine_ls_structure_factor_coef Fsqd
_refine_ls_weighting_details 'calc w=1/[\s^2^(Fo^2^)+(0.0319P)^2^+0.0000P] where P=(Fo^2^+2Fc^2^)/3'
_refine_ls_weighting_scheme calc
_refine_ls_wR_factor_gt 0.0781
_refine_ls_wR_factor_ref 0.0895
_reflns_number_gt 6261
_reflns_number_total 12437
_reflns_threshold_expression >2sigma(I)
_cod_data_source_file om900381c_si_002.cif
_cod_data_source_block C26H35BN8O5PCl3W
_cod_depositor_comments
;
The following automatic conversions were performed:

'_symmetry_cell_setting' value 'Monoclinic' changed to 'monoclinic'
according to /home/saulius/struct/CIF-dictionaries/cif_core.dic
dictionary named 'cif_core.dic' version 2.4.2 from 2011-04-26.

Automatic conversion script
Id: cif_fix_values 1715 2011-07-08 13:25:40Z adriana 

The following automatic conversions were performed:

'_exptl_crystal_density_meas' value 'not measured' was changed to '?'
- the value is perceived as not measured.

Automatic conversion script
Id: cif_fix_values 3008 2015-01-20 13:52:24Z robertas 
;
_cod_original_sg_symbol_H-M P2(1)/c
_cod_database_code 4069716

loop_
_symmetry_equiv_pos_as_xyz
'x, y, z'
'-x, y+1/2, -z+1/2'
'-x, -y, -z'
'x, -y-1/2, z-1/2'

loop_
_atom_site_label
_atom_site_type_symbol
_atom_site_fract_x
_atom_site_fract_y
_atom_site_fract_z
_atom_site_U_iso_or_equiv
_atom_site_adp_type
_atom_site_occupancy
_atom_site_symmetry_multiplicity
_atom_site_calc_flag
_atom_site_refinement_flags
W W 0.261298(12) 0.475929(19) 0.374587(7) 0.03773(6) Uani 1 1 d .
Cl1 Cl 0.13550(18) 0.8097(3) 0.14019(12) 0.1730(11) Uani 1 1 d .
Cl2 Cl 0.10292(19) 0.6652(5) 0.04497(12) 0.2271(17) Uani 1 1 d .
Cl3 Cl 0.04112(19) 0.5406(4) 0.13657(16) 0.2224(17) Uani 1 1 d .
P1 P 0.12277(8) 0.58920(16) 0.34053(5) 0.0537(3) Uani 1 1 d .
O1 O 0.5587(2) 0.4284(4) 0.21259(12) 0.0535(9) Uani 1 1 d .
O2 O 0.3108(2) 0.5789(5) 0.12737(13) 0.0763(11) Uani 1 1 d .
O3 O 0.48639(19) 0.3491(3) 0.31692(11) 0.0408(7) Uani 1 1 d .
O4 O 0.2215(2) 0.3053(4) 0.21395(13) 0.0602(9) Uani 1 1 d .
O5 O 0.2093(3) 0.1604(4) 0.33278(14) 0.0737(11) Uani 1 1 d .
N1 N 0.4395(3) 0.4869(4) 0.16069(14) 0.0462(9) Uani 1 1 d .
N2 N 0.3627(2) 0.3889(4) 0.43252(14) 0.0462(10) Uani 1 1 d .
N3 N 0.3687(3) 0.4355(4) 0.48355(15) 0.0517(10) Uani 1 1 d .
N4 N 0.1945(3) 0.4047(5) 0.44346(16) 0.0532(11) Uani 1 1 d .
N5 N 0.2177(3) 0.4523(5) 0.49343(16) 0.0662(13) Uani 1 1 d .
N6 N 0.2863(2) 0.7009(4) 0.42092(14) 0.0433(9) Uani 1 1 d .
N7 N 0.2965(2) 0.6963(4) 0.47463(15) 0.0483(10) Uani 1 1 d .
N8 N 0.2336(2) 0.2917(5) 0.34693(14) 0.0472(10) Uani 1 1 d .
C1 C 0.4396(3) 0.5541(5) 0.25012(17) 0.0379(10) Uani 1 1 d .
C2 C 0.3593(3) 0.6172(5) 0.22026(17) 0.0418(11) Uani 1 1 d .
C3 C 0.2820(3) 0.5493(6) 0.24544(18) 0.0441(11) Uani 1 1 d .
C4 C 0.2939(3) 0.6029(5) 0.30337(16) 0.0386(11) Uani 1 1 d .
C5 C 0.3682(3) 0.5333(5) 0.33053(16) 0.0351(9) Uani 1 1 d .
C6 C 0.4154(3) 0.4332(5) 0.29321(16) 0.0357(10) Uani 1 1 d .
C7 C 0.4890(3) 0.4822(5) 0.20844(17) 0.0422(10) Uani 1 1 d .
C8 C 0.3628(4) 0.5627(6) 0.16403(18) 0.0535(13) Uani 1 1 d .
C9 C 0.3573(3) 0.3139(5) 0.26530(17) 0.0395(11) Uani 1 1 d .
C10 C 0.2880(3) 0.3747(5) 0.24171(16) 0.0407(11) Uani 1 1 d .
C11 C 0.4646(4) 0.4196(6) 0.11304(19) 0.0685(16) Uani 1 1 d .
H11A H 0.4999 0.4923 0.0966 0.103 Uiso 1 1 calc R
H11B H 0.4157 0.3970 0.0895 0.103 Uiso 1 1 calc R
H11C H 0.4951 0.3243 0.1211 0.103 Uiso 1 1 calc R
C12 C 0.5495(3) 0.4399(6) 0.34417(19) 0.0570(13) Uani 1 1 d .
H12A H 0.5755 0.5053 0.3197 0.086 Uiso 1 1 calc R
H12B H 0.5909 0.3721 0.3618 0.086 Uiso 1 1 calc R
H12C H 0.5252 0.5045 0.3696 0.086 Uiso 1 1 calc R
C13 C 0.2280(5) 0.1414(9) 0.2074(4) 0.083(2) Uani 1 1 d .
C14 C 0.4329(4) 0.3587(7) 0.5097(3) 0.0681(18) Uani 1 1 d .
C15 C 0.4684(4) 0.2618(7) 0.4769(2) 0.0629(15) Uani 1 1 d .
C16 C 0.4234(4) 0.2849(6) 0.4287(2) 0.0545(14) Uani 1 1 d .
C17 C 0.1703(5) 0.3777(9) 0.5268(3) 0.097(2) Uani 1 1 d .
C18 C 0.1156(6) 0.2850(10) 0.4983(3) 0.110(3) Uani 1 1 d .
C19 C 0.1326(4) 0.3026(8) 0.4464(3) 0.078(2) Uani 1 1 d .
C20 C 0.3015(3) 0.8438(6) 0.4927(2) 0.0588(15) Uani 1 1 d .
C21 C 0.2950(4) 0.9448(6) 0.4522(2) 0.0601(15) Uani 1 1 d .
C22 C 0.2858(3) 0.8528(6) 0.4077(2) 0.0537(14) Uani 1 1 d .
C23 C 0.0490(4) 0.6298(8) 0.3894(2) 0.094(2) Uani 1 1 d .
H23A H -0.0017 0.6729 0.3722 0.142 Uiso 1 1 calc R
H23B H 0.0736 0.7036 0.4148 0.142 Uiso 1 1 calc R
H23C H 0.0365 0.5342 0.4070 0.142 Uiso 1 1 calc R
C24 C 0.0634(5) 0.4590(11) 0.2948(4) 0.087(2) Uani 1 1 d .
C25 C 0.1159(5) 0.7746(8) 0.3050(3) 0.0735(19) Uani 1 1 d .
C26 C 0.1212(4) 0.6314(8) 0.1110(3) 0.097(2) Uani 1 1 d .
H26 H 0.1724 0.5687 0.1179 0.116 Uiso 1 1 calc R
B1 B 0.3012(4) 0.5407(8) 0.5049(2) 0.0606(17) Uani 1 1 d .
H1 H 0.469(2) 0.626(4) 0.2672(15) 0.031(11) Uiso 1 1 d .
H1B H 0.313(3) 0.563(5) 0.5495(18) 0.062(14) Uiso 1 1 d .
H2 H 0.358(2) 0.728(5) 0.2217(15) 0.036(11) Uiso 1 1 d .
H3 H 0.232(2) 0.582(4) 0.2277(14) 0.027(10) Uiso 1 1 d .
H4 H 0.285(2) 0.703(4) 0.3059(15) 0.034(12) Uiso 1 1 d .
H5 H 0.404(2) 0.602(4) 0.3513(14) 0.026(10) Uiso 1 1 d .
H9 H 0.372(2) 0.212(5) 0.2663(15) 0.037(12) Uiso 1 1 d .
H13A H 0.241(3) 0.089(5) 0.2391(18) 0.046(16) Uiso 1 1 d .
H13B H 0.275(3) 0.116(6) 0.1862(19) 0.060(17) Uiso 1 1 d .
H13C H 0.179(3) 0.113(6) 0.189(2) 0.082(19) Uiso 1 1 d .
H14 H 0.447(3) 0.373(5) 0.5388(16) 0.038(14) Uiso 1 1 d .
H15 H 0.513(3) 0.202(5) 0.4854(17) 0.052(15) Uiso 1 1 d .
H16 H 0.429(2) 0.244(4) 0.3973(16) 0.036(12) Uiso 1 1 d .
H17 H 0.180(4) 0.406(7) 0.566(3) 0.11(2) Uiso 1 1 d .
H18 H 0.083(4) 0.219(7) 0.512(2) 0.10(2) Uiso 1 1 d .
H19 H 0.108(3) 0.259(6) 0.421(2) 0.07(2) Uiso 1 1 d .
H20 H 0.309(3) 0.854(5) 0.5291(18) 0.056(15) Uiso 1 1 d .
H21 H 0.299(3) 1.044(5) 0.4550(17) 0.046(14) Uiso 1 1 d .
H22 H 0.282(2) 0.876(4) 0.3728(15) 0.033(12) Uiso 1 1 d .
H24A H 0.090(4) 0.443(7) 0.268(2) 0.09(3) Uiso 1 1 d .
H24B H 0.053(4) 0.367(7) 0.316(2) 0.10(3) Uiso 1 1 d .
H24C H 0.015(4) 0.509(6) 0.286(2) 0.08(2) Uiso 1 1 d .
H25A H 0.144(3) 0.763(6) 0.278(2) 0.065(19) Uiso 1 1 d .
H25B H 0.055(4) 0.799(7) 0.300(2) 0.12(3) Uiso 1 1 d .
H25C H 0.135(3) 0.853(6) 0.331(2) 0.08(2) Uiso 1 1 d .

loop_
_atom_site_aniso_label
_atom_site_aniso_U_11
_atom_site_aniso_U_22
_atom_site_aniso_U_33
_atom_site_aniso_U_23
_atom_site_aniso_U_13
_atom_site_aniso_U_12
W 0.04528(11) 0.03688(10) 0.03118(9) -0.00016(9) 0.00426(7) -0.00333(9)
Cl1 0.194(3) 0.0928(16) 0.230(3) -0.0337(18) 0.010(2) 0.0217(16)
Cl2 0.153(3) 0.394(5) 0.135(2) -0.033(3) 0.017(2) -0.010(3)
Cl3 0.147(2) 0.199(3) 0.315(4) 0.139(3) -0.015(3) -0.051(2)
P1 0.0463(8) 0.0621(8) 0.0525(8) -0.0024(7) 0.0036(6) 0.0031(7)
O1 0.056(2) 0.053(2) 0.054(2) 0.0016(16) 0.0155(17) 0.0070(17)
O2 0.076(3) 0.117(3) 0.034(2) 0.011(2) -0.0042(19) 0.021(2)
O3 0.0466(19) 0.0393(17) 0.0351(17) -0.0018(13) -0.0044(14) 0.0017(14)
O4 0.055(2) 0.068(2) 0.055(2) -0.0207(18) -0.0063(18) -0.0079(18)
O5 0.107(3) 0.042(2) 0.073(3) -0.0073(19) 0.012(2) -0.022(2)
N1 0.064(3) 0.040(2) 0.037(2) -0.0023(17) 0.0147(19) -0.0016(19)
N2 0.056(3) 0.047(2) 0.035(2) 0.0018(17) 0.0004(19) -0.004(2)
N3 0.073(3) 0.051(2) 0.030(2) 0.0046(18) -0.002(2) -0.002(2)
N4 0.066(3) 0.050(2) 0.045(3) 0.0022(19) 0.014(2) -0.012(2)
N5 0.090(4) 0.074(3) 0.038(2) 0.002(2) 0.023(2) -0.013(3)
N6 0.057(3) 0.036(2) 0.037(2) -0.0078(17) 0.0068(18) -0.0015(17)
N7 0.063(3) 0.044(2) 0.038(2) -0.0109(18) 0.006(2) -0.0045(19)
N8 0.056(3) 0.049(2) 0.037(2) 0.0051(19) 0.0045(19) -0.0050(19)
C1 0.044(3) 0.033(3) 0.036(2) -0.0036(19) 0.003(2) -0.005(2)
C2 0.057(3) 0.040(3) 0.030(2) 0.0022(19) 0.009(2) 0.008(2)
C3 0.042(3) 0.053(3) 0.036(3) 0.003(2) -0.003(2) 0.009(2)
C4 0.052(3) 0.034(3) 0.030(2) -0.0003(19) 0.004(2) 0.004(2)
C5 0.042(3) 0.033(2) 0.029(2) -0.0022(19) -0.0007(18) -0.006(2)
C6 0.040(3) 0.036(2) 0.030(2) -0.0013(18) 0.0004(19) 0.0018(19)
C7 0.057(3) 0.031(2) 0.041(3) 0.003(2) 0.012(2) -0.004(2)
C8 0.076(4) 0.053(3) 0.033(3) 0.006(2) 0.010(3) -0.001(3)
C9 0.048(3) 0.035(3) 0.035(2) -0.003(2) 0.000(2) -0.001(2)
C10 0.048(3) 0.046(3) 0.028(2) -0.0034(19) 0.003(2) -0.007(2)
C11 0.097(5) 0.069(4) 0.042(3) -0.005(3) 0.019(3) 0.002(3)
C12 0.051(3) 0.066(3) 0.051(3) -0.007(3) -0.007(2) 0.004(3)
C13 0.072(6) 0.088(5) 0.085(6) -0.036(5) -0.014(5) -0.019(4)
C14 0.093(5) 0.063(4) 0.043(4) 0.010(3) -0.017(4) -0.009(3)
C15 0.074(4) 0.056(4) 0.055(4) 0.014(3) -0.015(3) 0.006(3)
C16 0.066(4) 0.053(3) 0.044(3) 0.010(3) 0.005(3) 0.003(3)
C17 0.131(7) 0.104(6) 0.062(5) -0.002(4) 0.046(5) -0.032(5)
C18 0.134(7) 0.116(6) 0.088(6) 0.008(5) 0.051(5) -0.055(5)
C19 0.084(5) 0.081(5) 0.072(5) -0.002(4) 0.023(4) -0.023(4)
C20 0.072(4) 0.058(3) 0.047(3) -0.019(3) 0.006(3) -0.007(3)
C21 0.076(4) 0.038(3) 0.067(4) -0.011(3) 0.010(3) -0.006(3)
C22 0.069(4) 0.040(3) 0.053(3) -0.001(3) 0.011(3) -0.004(2)
C23 0.081(5) 0.117(5) 0.090(5) 0.006(4) 0.031(4) 0.033(4)
C24 0.057(5) 0.104(6) 0.096(6) -0.012(6) -0.016(5) -0.002(5)
C25 0.067(5) 0.077(5) 0.076(5) 0.012(4) 0.001(4) 0.022(4)
C26 0.068(5) 0.098(5) 0.119(6) -0.015(4) -0.014(4) 0.003(4)
B1 0.086(5) 0.063(4) 0.032(3) 0.002(3) 0.004(3) -0.009(4)

loop_
_atom_type_symbol
_atom_type_description
_atom_type_scat_dispersion_real
_atom_type_scat_dispersion_imag
_atom_type_scat_source
C C 0.0033 0.0016 'International Tables Vol C Tables 4.2.6.8 and 6.1.1.4'
H H 0.0000 0.0000 'International Tables Vol C Tables 4.2.6.8 and 6.1.1.4'
B B 0.0013 0.0007 'International Tables Vol C Tables 4.2.6.8 and 6.1.1.4'
N N 0.0061 0.0033 'International Tables Vol C Tables 4.2.6.8 and 6.1.1.4'
O O 0.0106 0.0060 'International Tables Vol C Tables 4.2.6.8 and 6.1.1.4'
P P 0.1023 0.0942 'International Tables Vol C Tables 4.2.6.8 and 6.1.1.4'
Cl Cl 0.1484 0.1585 'International Tables Vol C Tables 4.2.6.8 and 6.1.1.4'
W W -0.8490 6.8722 'International Tables Vol C Tables 4.2.6.8 and 6.1.1.4'

loop_
_geom_angle_atom_site_label_1
_geom_angle_atom_site_label_2
_geom_angle_atom_site_label_3
_geom_angle
N8 W C5 100.01(16)
N8 W C4 100.24(16)
C5 W C4 38.36(15)
N8 W N2 96.25(15)
C5 W N2 81.84(15)
C4 W N2 119.72(15)
N8 W N4 87.17(16)
C5 W N4 157.37(16)
C4 W N4 161.23(16)
N2 W N4 76.03(15)
N8 W N6 171.12(14)
C5 W N6 88.24(15)
C4 W N6 88.25(15)
N2 W N6 81.59(13)
N4 W N6 83.95(14)
N8 W P1 91.38(13)
C5 W P1 116.48(11)
C4 W P1 78.16(12)
N2 W P1 158.64(11)
N4 W P1 84.49(11)
N6 W P1 87.82(10)
C24 P1 C25 102.0(4)
C24 P1 C23 102.8(4)
C25 P1 C23 99.3(3)
C24 P1 W 112.4(3)
C25 P1 W 121.3(3)
C23 P1 W 116.4(2)
C12 O3 C6 116.1(3)
C10 O4 C13 115.5(5)
C7 N1 C8 113.1(4)
C7 N1 C11 123.3(4)
C8 N1 C11 123.6(4)
C16 N2 N3 106.3(4)
C16 N2 W 132.1(3)
N3 N2 W 121.5(3)
C14 N3 N2 108.4(5)
C14 N3 B1 129.7(5)
N2 N3 B1 121.4(4)
C19 N4 N5 106.5(5)
C19 N4 W 129.9(4)
N5 N4 W 123.3(3)
C17 N5 N4 109.2(5)
C17 N5 B1 129.8(6)
N4 N5 B1 118.9(4)
C22 N6 N7 106.2(4)
C22 N6 W 133.6(3)
N7 N6 W 119.8(3)
C20 N7 N6 108.4(4)
C20 N7 B1 129.9(4)
N6 N7 B1 121.7(4)
O5 N8 W 172.5(3)
C7 C1 C2 105.2(4)
C7 C1 C6 113.7(3)
C2 C1 C6 109.1(4)
C8 C2 C1 105.1(4)
C8 C2 C3 112.1(4)
C1 C2 C3 109.1(4)
C10 C3 C4 110.7(4)
C10 C3 C2 106.6(4)
C4 C3 C2 104.6(4)
C5 C4 C3 111.1(4)
C5 C4 W 69.7(2)
C3 C4 W 128.5(3)
C4 C5 C6 111.3(3)
C4 C5 W 72.0(2)
C6 C5 W 130.5(3)
O3 C6 C9 106.9(3)
O3 C6 C5 115.9(3)
C9 C6 C5 110.6(4)
O3 C6 C1 112.6(3)
C9 C6 C1 107.0(3)
C5 C6 C1 103.6(3)
O1 C7 N1 122.5(4)
O1 C7 C1 129.4(4)
N1 C7 C1 108.2(4)
O2 C8 N1 123.8(4)
O2 C8 C2 128.2(5)
N1 C8 C2 108.1(4)
C10 C9 C6 113.9(4)
C9 C10 O4 130.7(4)
C9 C10 C3 114.8(4)
O4 C10 C3 114.6(4)
C15 C14 N3 110.0(5)
C14 C15 C16 104.5(6)
N2 C16 C15 110.8(5)
C18 C17 N5 108.3(7)
C17 C18 C19 106.1(7)
N4 C19 C18 109.9(7)
N7 C20 C21 109.9(5)
C20 C21 C22 105.3(5)
N6 C22 C21 110.2(5)
Cl3 C26 Cl1 108.6(4)
Cl3 C26 Cl2 113.2(4)
Cl1 C26 Cl2 106.5(4)
N7 B1 N5 109.1(5)
N7 B1 N3 109.2(4)
N5 B1 N3 105.7(5)

loop_
_geom_bond_atom_site_label_1
_geom_bond_atom_site_label_2
_geom_bond_distance
W N8 1.762(4)
W C5 2.186(4)
W C4 2.216(4)
W N2 2.217(4)
W N4 2.222(4)
W N6 2.268(3)
W P1 2.4976(14)
Cl1 C26 1.699(7)
Cl2 C26 1.705(7)
Cl3 C26 1.680(7)
P1 C24 1.813(8)
P1 C25 1.820(7)
P1 C23 1.826(5)
O1 C7 1.202(5)
O2 C8 1.200(5)
O3 C12 1.404(5)
O3 C6 1.428(5)
O4 C10 1.357(5)
O4 C13 1.413(8)
O5 N8 1.227(4)
N1 C7 1.389(6)
N1 C8 1.396(6)
N1 C11 1.434(5)
N2 C16 1.325(6)
N2 N3 1.355(5)
N3 C14 1.342(7)
N3 B1 1.541(8)
N4 C19 1.326(7)
N4 N5 1.355(5)
N5 C17 1.349(7)
N5 B1 1.537(8)
N6 C22 1.339(6)
N6 N7 1.364(5)
N7 C20 1.339(6)
N7 B1 1.533(7)
C1 C7 1.511(6)
C1 C2 1.529(6)
C1 C6 1.580(6)
C2 C8 1.512(6)
C2 C3 1.557(6)
C3 C10 1.495(6)
C3 C4 1.540(6)
C4 C5 1.446(6)
C5 C6 1.529(6)
C6 C9 1.510(6)
C9 C10 1.318(6)
C14 C15 1.338(8)
C15 C16 1.380(7)
C17 C18 1.341(10)
C18 C19 1.381(9)
C20 C21 1.341(7)
C21 C22 1.377(7)
